data_4038650
loop_
_publ_author_name
'Sun, Yuli'
'Lu, Chengrong'
'Zhao, Bei'
'Xue, Mingqiang'

_publ_section_title
;
 Enantioselective Hydroboration of Ketones Catalyzed by Rare-Earth Metal
 Complexes Containing Trost Ligands.
;
_journal_name_full 'The Journal of organic chemistry'
_journal_paper_doi 10.1021/acs.joc.0c00877
_journal_year 2020
_chemical_absolute_configuration rm
_chemical_formula_moiety 'C10 H14 O'
_chemical_formula_sum 'C10 H14 O'
_chemical_formula_weight 150.21
_space_group_crystal_system monoclinic
_space_group_IT_number 4
_space_group_name_Hall 'P 2yb'
_space_group_name_H-M_alt 'P 1 21 1'
_atom_sites_solution_hydrogens mixed
_atom_sites_solution_primary iterative
_audit_creation_date 2019-12-03
_audit_creation_method
;
Olex2 1.2
(compiled 2018.05.29 svn.r3508 for OlexSys, GUI svn.r5506)
;
_cell_angle_alpha 90
_cell_angle_beta 90.3600(10)
_cell_angle_gamma 90
_cell_formula_units_Z 8
_cell_length_a 12.2177(4)
_cell_length_b 12.0514(4)
_cell_length_c 12.2819(4)
_cell_measurement_reflns_used 9888
_cell_measurement_temperature 120(2)
_cell_measurement_theta_max 68.24
_cell_measurement_theta_min 3.62
_cell_volume 1808.36(10)
_computing_cell_refinement 'SAINT v8.37A (Bruker, 2015)'
_computing_data_reduction 'SAINT v8.37A (Bruker, 2015)'
_computing_molecular_graphics 'Olex2 (Dolomanov et al., 2009)'
_computing_publication_material 'Olex2 (Dolomanov et al., 2009)'
_computing_structure_refinement 'ShelXL (Sheldrick, 2015)'
_computing_structure_solution 'olex2.solve (Bourhis et al., 2015)'
_diffrn_ambient_temperature 120.15
_diffrn_measured_fraction_theta_full 0.984
_diffrn_measured_fraction_theta_max 0.983
_diffrn_measurement_device_type 'Bruker APEX-II CCD'
_diffrn_measurement_method '\f and \w scans'
_diffrn_radiation_type CuK\a
_diffrn_radiation_wavelength 1.54178
_diffrn_reflns_av_R_equivalents 0.0620
_diffrn_reflns_av_unetI/netI 0.0517
_diffrn_reflns_Laue_measured_fraction_full 0.984
_diffrn_reflns_Laue_measured_fraction_max 0.983
_diffrn_reflns_limit_h_max 14
_diffrn_reflns_limit_h_min -14
_diffrn_reflns_limit_k_max 14
_diffrn_reflns_limit_k_min -14
_diffrn_reflns_limit_l_max 14
_diffrn_reflns_limit_l_min -14
_diffrn_reflns_number 23658
_diffrn_reflns_point_group_measured_fraction_full 0.987
_diffrn_reflns_point_group_measured_fraction_max 0.987
_diffrn_reflns_theta_full 67.679
_diffrn_reflns_theta_max 68.272
_diffrn_reflns_theta_min 3.599
_diffrn_standards_number 0
_exptl_absorpt_coefficient_mu 0.536
_exptl_absorpt_correction_type none
_exptl_crystal_colour colorless
_exptl_crystal_density_diffrn 1.103
_exptl_crystal_description block
_exptl_crystal_F_000 656
_exptl_crystal_size_max 0.2
_exptl_crystal_size_mid 0.2
_exptl_crystal_size_min 0.2
_refine_diff_density_max 0.292
_refine_diff_density_min -0.199
_refine_diff_density_rms 0.045
_refine_ls_abs_structure_details
;
 Refined as an inversion twin.
;
_refine_ls_abs_structure_Flack 0.0(4)
_refine_ls_extinction_method none
_refine_ls_goodness_of_fit_ref 1.086
_refine_ls_hydrogen_treatment constr
_refine_ls_matrix_type full
_refine_ls_number_parameters 410
_refine_ls_number_reflns 6393
_refine_ls_number_restraints 1
_refine_ls_restrained_S_all 1.086
_refine_ls_R_factor_all 0.0631
_refine_ls_R_factor_gt 0.0522
_refine_ls_shift/su_max 0.001
_refine_ls_shift/su_mean 0.000
_refine_ls_structure_factor_coef Fsqd
_refine_ls_weighting_details 'w=1/[\s^2^(Fo^2^)+(0.0418P)^2^+0.8092P] where P=(Fo^2^+2Fc^2^)/3'
_refine_ls_weighting_scheme calc
_refine_ls_wR_factor_gt 0.1237
_refine_ls_wR_factor_ref 0.1327
_reflns_Friedel_coverage 0.910
_reflns_Friedel_fraction_full 0.991
_reflns_Friedel_fraction_max 0.991
_reflns_number_gt 5612
_reflns_number_total 6393
_reflns_threshold_expression 'I > 2\s(I)'
_cod_data_source_file jo0c00877_si_005.cif
_cod_data_source_block 2_a_pl
_cod_database_code 4038650
_shelx_shelxl_version_number 2016/4
_shelx_space_group_comment
;
The symmetry employed for this shelxl refinement is uniquely defined
by the following loop, which should always be used as a source of
symmetry information in preference to the above space-group names.
They are only intended as comments.
;
_olex2_refinement_description
;
1. Twinned data refinement
 Scales: 1.0(4)
 -0.0(4)
2. Fixed Uiso
 At 1.2 times of:
  All C(H) groups
 At 1.5 times of:
  All C(H,H,H) groups, All O(H) groups
3.a Riding coordinates:
 O4(H4), O2(H), O1(H1), O3(HN)
3.b Ternary CH refined with riding coordinates:
 C32(H32), C22(HD), C2(H2), C12(HR)
3.c Aromatic/amide H refined with riding coordinates:
 C36(H36), C37(H37), C35(H35), C27(HE), C25(HF), C26(HG), C7(H7), C6(H6),
 C5(H5), C17(HS), C16(HW), C15(HX)
3.d Idealised Me refined as rotating group:
 C39(H39A,H39B,H39C), C40(H40A,H40B,H40C), C31(H31A,H31B,H31C), C21(HA,HB,HC),
 C30(HH,HI,HJ), C29(HK,HL,HM), C1(H1A,H1B,H1C), C10(H10A,H10B,H10C), C9(H9A,H9B,
 H9C), C11(HO,HP,HQ), C20(HT,HU,HV), C19(HY,HZ,H0AA)
;
_olex2_submission_special_instructions 'No special instructions were received'

loop_
_space_group_symop_operation_xyz
'x, y, z'
'-x, y+1/2, -z'

loop_
_atom_site_label
_atom_site_type_symbol
_atom_site_fract_x
_atom_site_fract_y
_atom_site_fract_z
_atom_site_U_iso_or_equiv
_atom_site_adp_type
_atom_site_occupancy
_atom_site_site_symmetry_order
_atom_site_calc_flag
_atom_site_refinement_flags_posn
_atom_site_refinement_flags_adp
_atom_site_refinement_flags_occupancy
_atom_site_disorder_assembly
_atom_site_disorder_group
O4 O 0.22862(18) 0.2153(3) 0.42544(18) 0.0434(7) Uani 1 1 d . . . . .
H4 H 0.286874 0.219652 0.461902 0.065 Uiso 1 1 d R . . . .
C36 C 0.1025(3) 0.2102(4) 0.8202(3) 0.0457(10) Uani 1 1 d . . . . .
H36 H 0.091926 0.196691 0.895640 0.055 Uiso 1 1 calc R . . . .
C37 C 0.0995(3) 0.3161(4) 0.7805(3) 0.0440(10) Uani 1 1 d . . . . .
H37 H 0.087284 0.375988 0.829252 0.053 Uiso 1 1 calc R . . . .
C38 C 0.1140(3) 0.3382(3) 0.6701(3) 0.0333(8) Uani 1 1 d . . . . .
C33 C 0.1328(2) 0.2493(3) 0.5983(2) 0.0255(7) Uani 1 1 d . . . . .
C34 C 0.1362(2) 0.1406(3) 0.6390(3) 0.0316(8) Uani 1 1 d . . . . .
C35 C 0.1208(3) 0.1237(4) 0.7504(3) 0.0422(9) Uani 1 1 d . . . . .
H35 H 0.122990 0.050205 0.778350 0.051 Uiso 1 1 calc R . . . .
C39 C 0.1089(4) 0.4567(4) 0.6326(4) 0.0563(12) Uani 1 1 d . . . . .
H39A H 0.178969 0.477357 0.599915 0.084 Uiso 1 1 calc GR . . . .
H39B H 0.094309 0.505048 0.695028 0.084 Uiso 1 1 calc GR . . . .
H39C H 0.050203 0.464986 0.578529 0.084 Uiso 1 1 calc GR . . . .
C40 C 0.1574(4) 0.0401(4) 0.5685(4) 0.0517(11) Uani 1 1 d . . . . .
H40A H 0.121007 0.049710 0.497823 0.078 Uiso 1 1 calc GR . . . .
H40B H 0.128692 -0.026351 0.604405 0.078 Uiso 1 1 calc GR . . . .
H40C H 0.236408 0.031682 0.557598 0.078 Uiso 1 1 calc GR . . . .
C32 C 0.1446(3) 0.2769(3) 0.4781(3) 0.0336(8) Uani 1 1 d . . . . .
H32 H 0.163430 0.357375 0.472236 0.040 Uiso 1 1 calc R . . . .
C31 C 0.0382(3) 0.2578(4) 0.4151(3) 0.0412(9) Uani 1 1 d . . . . .
H31A H 0.047759 0.280955 0.339268 0.062 Uiso 1 1 calc GR . . . .
H31B H -0.020571 0.301305 0.448199 0.062 Uiso 1 1 calc GR . . . .
H31C H 0.019218 0.178816 0.417368 0.062 Uiso 1 1 calc GR . . . .
O2 O 0.52056(18) 0.2049(3) 0.31687(18) 0.0483(8) Uani 1 1 d . . . . .
H H 0.462468 0.217228 0.281956 0.072 Uiso 1 1 d R . . . .
C23 C 0.6178(2) 0.2470(3) 0.1475(2) 0.0257(7) Uani 1 1 d . . . . .
C24 C 0.6198(3) 0.1408(3) 0.1017(3) 0.0344(8) Uani 1 1 d . . . . .
C21 C 0.7132(3) 0.2388(4) 0.3315(3) 0.0453(10) Uani 1 1 d . . . . .
HA H 0.702939 0.254855 0.408944 0.068 Uiso 1 1 calc GR . . . .
HB H 0.773115 0.284266 0.303213 0.068 Uiso 1 1 calc GR . . . .
HC H 0.730995 0.160072 0.322232 0.068 Uiso 1 1 calc GR . . . .
C22 C 0.6081(3) 0.2655(4) 0.2692(3) 0.0365(9) Uani 1 1 d . . . . .
HD H 0.592443 0.346081 0.280553 0.044 Uiso 1 1 calc R . . . .
C28 C 0.6272(3) 0.3404(3) 0.0794(3) 0.0404(9) Uani 1 1 d . . . . .
C27 C 0.6402(3) 0.3222(5) -0.0337(4) 0.0591(15) Uani 1 1 d . . . . .
HE H 0.648096 0.384111 -0.080933 0.071 Uiso 1 1 calc R . . . .
C25 C 0.6305(3) 0.1290(4) -0.0099(3) 0.0504(11) Uani 1 1 d . . . . .
HF H 0.629791 0.056573 -0.040494 0.060 Uiso 1 1 calc R . . . .
C26 C 0.6418(3) 0.2171(5) -0.0765(3) 0.0572(13) Uani 1 1 d . . . . .
HG H 0.650726 0.206515 -0.152552 0.069 Uiso 1 1 calc R . . . .
C30 C 0.6137(4) 0.0352(4) 0.1688(5) 0.0630(13) Uani 1 1 d . . . . .
HH H 0.686872 0.002371 0.175172 0.094 Uiso 1 1 calc GR . . . .
HI H 0.564263 -0.017653 0.132976 0.094 Uiso 1 1 calc GR . . . .
HJ H 0.586044 0.052609 0.241535 0.094 Uiso 1 1 calc GR . . . .
C29 C 0.6230(4) 0.4563(4) 0.1208(5) 0.0771(17) Uani 1 1 d . . . . .
HK H 0.553885 0.468229 0.159044 0.116 Uiso 1 1 calc GR . . . .
HL H 0.628101 0.508096 0.059521 0.116 Uiso 1 1 calc GR . . . .
HM H 0.684385 0.468884 0.171062 0.116 Uiso 1 1 calc GR . . . .
O1 O 0.56835(17) 0.6925(3) 0.47909(19) 0.0423(7) Uani 1 1 d . . . . .
H1 H 0.539020 0.707893 0.538908 0.063 Uiso 1 1 d R . . . .
C8 C 0.3529(3) 0.6222(3) 0.3810(3) 0.0330(8) Uani 1 1 d . . . . .
C3 C 0.3956(2) 0.7304(3) 0.3816(2) 0.0279(7) Uani 1 1 d . . . . .
C4 C 0.3248(3) 0.8211(3) 0.3653(3) 0.0308(8) Uani 1 1 d . . . . .
C1 C 0.5809(2) 0.7351(4) 0.2903(3) 0.0380(9) Uani 1 1 d . . . . .
H1A H 0.658036 0.754461 0.301775 0.057 Uiso 1 1 calc GR . . . .
H1B H 0.550342 0.780986 0.231646 0.057 Uiso 1 1 calc GR . . . .
H1C H 0.575205 0.656600 0.270140 0.057 Uiso 1 1 calc GR . . . .
C7 C 0.2406(3) 0.6076(3) 0.3659(3) 0.0391(9) Uani 1 1 d . . . . .
H7 H 0.211003 0.534722 0.366252 0.047 Uiso 1 1 calc R . . . .
C2 C 0.5178(2) 0.7555(3) 0.3943(3) 0.0333(8) Uani 1 1 d . . . . .
H2 H 0.525478 0.835872 0.413212 0.040 Uiso 1 1 calc R . . . .
C10 C 0.3646(3) 0.9396(4) 0.3628(4) 0.0482(10) Uani 1 1 d . . . . .
H10A H 0.399691 0.957858 0.432553 0.072 Uiso 1 1 calc GR . . . .
H10B H 0.302417 0.989494 0.350390 0.072 Uiso 1 1 calc GR . . . .
H10C H 0.417637 0.948548 0.303917 0.072 Uiso 1 1 calc GR . . . .
C6 C 0.1715(3) 0.6969(4) 0.3506(3) 0.0395(9) Uani 1 1 d . . . . .
H6 H 0.095178 0.685362 0.340490 0.047 Uiso 1 1 calc R . . . .
C5 C 0.2135(3) 0.8022(4) 0.3501(3) 0.0380(9) Uani 1 1 d . . . . .
H5 H 0.165783 0.863456 0.339141 0.046 Uiso 1 1 calc R . . . .
C9 C 0.4216(4) 0.5192(4) 0.3982(4) 0.0583(12) Uani 1 1 d . . . . .
H9A H 0.493766 0.530016 0.365613 0.087 Uiso 1 1 calc GR . . . .
H9B H 0.385333 0.455526 0.363825 0.087 Uiso 1 1 calc GR . . . .
H9C H 0.430058 0.505241 0.476440 0.087 Uiso 1 1 calc GR . . . .
O3 O 0.31702(18) 0.2263(3) 0.2233(2) 0.0512(8) Uani 1 1 d . . . . .
HN H 0.283384 0.238454 0.281517 0.077 Uiso 1 1 d R . . . .
C13 C 0.1458(2) 0.2702(3) 0.1252(2) 0.0289(7) Uani 1 1 d . . . . .
C14 C 0.0963(3) 0.1654(3) 0.1291(3) 0.0362(8) Uani 1 1 d . . . . .
C18 C 0.0807(3) 0.3635(3) 0.1043(3) 0.0362(8) Uani 1 1 d . . . . .
C11 C 0.3290(3) 0.2617(4) 0.0325(3) 0.0458(10) Uani 1 1 d . . . . .
HO H 0.407271 0.276196 0.042762 0.069 Uiso 1 1 calc GR . . . .
HP H 0.300566 0.308502 -0.026508 0.069 Uiso 1 1 calc GR . . . .
HQ H 0.318023 0.183420 0.013760 0.069 Uiso 1 1 calc GR . . . .
C12 C 0.2683(3) 0.2881(4) 0.1374(3) 0.0382(9) Uani 1 1 d . . . . .
HR H 0.280261 0.368536 0.153688 0.046 Uiso 1 1 calc R . . . .
C17 C -0.0314(3) 0.3501(4) 0.0867(3) 0.0489(11) Uani 1 1 d . . . . .
HS H -0.075429 0.413174 0.071239 0.059 Uiso 1 1 calc R . . . .
C20 C 0.1265(4) 0.4794(4) 0.0968(4) 0.0635(13) Uani 1 1 d . . . . .
HT H 0.162328 0.498944 0.165772 0.095 Uiso 1 1 calc GR . . . .
HU H 0.066955 0.531883 0.081913 0.095 Uiso 1 1 calc GR . . . .
HV H 0.180000 0.482802 0.037749 0.095 Uiso 1 1 calc GR . . . .
C16 C -0.0792(3) 0.2473(5) 0.0915(3) 0.0534(13) Uani 1 1 d . . . . .
HW H -0.155707 0.239205 0.079724 0.064 Uiso 1 1 calc R . . . .
C15 C -0.0161(3) 0.1573(4) 0.1132(3) 0.0492(11) Uani 1 1 d . . . . .
HX H -0.049903 0.086466 0.117670 0.059 Uiso 1 1 calc R . . . .
C19 C 0.1589(5) 0.0604(4) 0.1511(5) 0.0685(14) Uani 1 1 d . . . . .
HY H 0.225746 0.059694 0.107356 0.103 Uiso 1 1 calc GR . . . .
HZ H 0.113478 -0.003746 0.131776 0.103 Uiso 1 1 calc GR . . . .
H0AA H 0.178456 0.056684 0.228537 0.103 Uiso 1 1 calc GR . . . .

loop_
_atom_site_aniso_label
_atom_site_aniso_U_11
_atom_site_aniso_U_22
_atom_site_aniso_U_33
_atom_site_aniso_U_23
_atom_site_aniso_U_13
_atom_site_aniso_U_12
O4 0.0227(11) 0.083(2) 0.0243(12) -0.0028(13) 0.0020(9) 0.0061(12)
C36 0.0341(18) 0.078(3) 0.0249(17) 0.0084(19) 0.0013(14) -0.0017(19)
C37 0.0372(19) 0.065(3) 0.0301(18) -0.0154(19) 0.0023(15) 0.0023(18)
C38 0.0306(16) 0.039(2) 0.0307(17) -0.0044(15) -0.0025(13) 0.0020(15)
C33 0.0177(13) 0.036(2) 0.0225(15) 0.0007(14) -0.0014(10) -0.0014(13)
C34 0.0230(14) 0.036(2) 0.0353(18) 0.0018(15) -0.0028(13) 0.0007(14)
C35 0.0277(16) 0.053(3) 0.046(2) 0.0203(19) -0.0024(15) -0.0030(16)
C39 0.078(3) 0.036(2) 0.055(3) -0.006(2) -0.006(2) 0.003(2)
C40 0.054(2) 0.034(2) 0.067(3) -0.004(2) 0.000(2) 0.0025(18)
C32 0.0278(15) 0.048(2) 0.0249(16) 0.0021(15) 0.0032(13) 0.0012(15)
C31 0.0308(16) 0.068(3) 0.0249(17) 0.0002(17) -0.0020(13) 0.0106(18)
O2 0.0226(11) 0.099(2) 0.0232(12) 0.0049(14) 0.0031(9) -0.0012(13)
C23 0.0161(12) 0.0363(19) 0.0246(15) -0.0004(14) 0.0004(10) 0.0008(12)
C24 0.0280(15) 0.040(2) 0.0352(19) -0.0075(16) 0.0026(13) -0.0009(15)
C21 0.0281(17) 0.082(3) 0.0258(17) -0.0024(19) -0.0030(13) -0.0037(18)
C22 0.0274(15) 0.057(3) 0.0248(17) -0.0058(16) 0.0040(13) 0.0020(16)
C28 0.0245(16) 0.043(2) 0.053(2) 0.0129(19) -0.0032(15) -0.0041(15)
C27 0.0307(19) 0.098(4) 0.049(2) 0.045(3) -0.0010(17) -0.004(2)
C25 0.0323(18) 0.078(3) 0.041(2) -0.022(2) 0.0012(16) -0.001(2)
C26 0.0321(19) 0.112(5) 0.0275(19) -0.006(2) -0.0017(15) -0.002(2)
C30 0.070(3) 0.038(3) 0.081(4) 0.002(2) 0.015(3) -0.002(2)
C29 0.075(4) 0.039(3) 0.117(5) 0.016(3) -0.002(3) -0.005(3)
O1 0.0240(11) 0.080(2) 0.0231(12) 0.0027(12) -0.0019(9) 0.0087(12)
C8 0.0343(17) 0.040(2) 0.0247(16) 0.0066(15) -0.0003(13) 0.0039(15)
C3 0.0213(15) 0.044(2) 0.0189(14) -0.0018(14) 0.0006(11) 0.0014(14)
C4 0.0264(15) 0.041(2) 0.0257(16) -0.0037(15) 0.0025(12) 0.0031(14)
C1 0.0225(14) 0.061(3) 0.0309(17) 0.0060(17) 0.0029(12) 0.0018(15)
C7 0.0413(19) 0.042(2) 0.0338(18) 0.0076(17) 0.0024(15) -0.0112(17)
C2 0.0206(14) 0.051(2) 0.0286(17) -0.0001(16) -0.0044(12) 0.0034(15)
C10 0.046(2) 0.040(3) 0.059(3) -0.006(2) -0.0050(19) 0.0019(18)
C6 0.0236(16) 0.060(3) 0.0354(19) 0.0031(17) 0.0002(13) -0.0054(16)
C5 0.0283(16) 0.053(3) 0.0324(18) -0.0010(17) -0.0009(14) 0.0109(16)
C9 0.059(3) 0.040(3) 0.076(3) 0.013(2) -0.011(2) 0.005(2)
O3 0.0234(11) 0.104(3) 0.0261(13) 0.0102(15) -0.0012(9) 0.0097(13)
C13 0.0232(14) 0.045(2) 0.0189(14) 0.0023(14) 0.0011(11) -0.0020(13)
C14 0.0384(18) 0.044(2) 0.0258(17) 0.0081(15) -0.0020(14) 0.0003(16)
C18 0.0410(19) 0.045(2) 0.0227(16) -0.0024(15) 0.0030(14) 0.0076(17)
C11 0.0236(16) 0.083(3) 0.0309(18) 0.0089(19) 0.0040(13) 0.0000(18)
C12 0.0255(16) 0.062(3) 0.0274(17) 0.0031(16) -0.0027(13) -0.0022(16)
C17 0.0370(19) 0.078(3) 0.0323(19) 0.000(2) 0.0012(15) 0.029(2)
C20 0.087(4) 0.049(3) 0.055(3) 0.000(2) -0.006(3) 0.006(2)
C16 0.0232(16) 0.100(4) 0.037(2) 0.002(2) 0.0016(14) -0.002(2)
C15 0.043(2) 0.074(3) 0.0302(19) 0.0068(19) 0.0011(16) -0.025(2)
C19 0.083(3) 0.051(3) 0.072(3) 0.018(3) -0.018(3) 0.001(3)

loop_
_atom_type_symbol
_atom_type_description
_atom_type_scat_dispersion_real
_atom_type_scat_dispersion_imag
_atom_type_scat_source
C C 0.0181 0.0091 'International Tables Vol C Tables 4.2.6.8 and 6.1.1.4'
H H 0.0000 0.0000 'International Tables Vol C Tables 4.2.6.8 and 6.1.1.4'
O O 0.0492 0.0322 'International Tables Vol C Tables 4.2.6.8 and 6.1.1.4'

loop_
_geom_angle_atom_site_label_1
_geom_angle_atom_site_label_2
_geom_angle_atom_site_label_3
_geom_angle
_geom_angle_site_symmetry_1
_geom_angle_site_symmetry_3
_geom_angle_publ_flag
C32 O4 H4 109.6 . . ?
C37 C36 H36 120.3 . . ?
C37 C36 C35 119.4(3) . . ?
C35 C36 H36 120.3 . . ?
C36 C37 H37 119.3 . . ?
C36 C37 C38 121.5(4) . . ?
C38 C37 H37 119.3 . . ?
C37 C38 C33 119.1(4) . . ?
C37 C38 C39 118.3(4) . . ?
C33 C38 C39 122.6(3) . . ?
C38 C33 C32 117.3(3) . . ?
C34 C33 C38 119.5(3) . . ?
C34 C33 C32 123.2(3) . . ?
C33 C34 C40 123.3(3) . . ?
C35 C34 C33 118.8(3) . . ?
C35 C34 C40 117.9(4) . . ?
C36 C35 C34 121.7(4) . . ?
C36 C35 H35 119.1 . . ?
C34 C35 H35 119.1 . . ?
C38 C39 H39A 109.5 . . ?
C38 C39 H39B 109.5 . . ?
C38 C39 H39C 109.5 . . ?
H39A C39 H39B 109.5 . . ?
H39A C39 H39C 109.5 . . ?
H39B C39 H39C 109.5 . . ?
C34 C40 H40A 109.5 . . ?
C34 C40 H40B 109.5 . . ?
C34 C40 H40C 109.5 . . ?
H40A C40 H40B 109.5 . . ?
H40A C40 H40C 109.5 . . ?
H40B C40 H40C 109.5 . . ?
O4 C32 C33 113.6(3) . . ?
O4 C32 H32 107.8 . . ?
O4 C32 C31 107.8(3) . . ?
C33 C32 H32 107.8 . . ?
C33 C32 C31 111.9(3) . . ?
C31 C32 H32 107.8 . . ?
C32 C31 H31A 109.5 . . ?
C32 C31 H31B 109.5 . . ?
C32 C31 H31C 109.5 . . ?
H31A C31 H31B 109.5 . . ?
H31A C31 H31C 109.5 . . ?
H31B C31 H31C 109.5 . . ?
C22 O2 H 109.5 . . ?
C24 C23 C22 122.1(3) . . ?
C24 C23 C28 119.5(3) . . ?
C28 C23 C22 118.4(3) . . ?
C23 C24 C30 123.3(4) . . ?
C25 C24 C23 119.6(4) . . ?
C25 C24 C30 117.2(4) . . ?
HA C21 HB 109.5 . . ?
HA C21 HC 109.5 . . ?
HB C21 HC 109.5 . . ?
C22 C21 HA 109.5 . . ?
C22 C21 HB 109.5 . . ?
C22 C21 HC 109.5 . . ?
O2 C22 C23 113.2(3) . . ?
O2 C22 C21 108.5(3) . . ?
O2 C22 HD 107.2 . . ?
C23 C22 C21 113.1(3) . . ?
C23 C22 HD 107.2 . . ?
C21 C22 HD 107.2 . . ?
C23 C28 C27 118.0(4) . . ?
C23 C28 C29 123.0(4) . . ?
C27 C28 C29 119.0(4) . . ?
C28 C27 HE 119.3 . . ?
C26 C27 C28 121.4(4) . . ?
C26 C27 HE 119.3 . . ?
C24 C25 HF 119.0 . . ?
C26 C25 C24 122.0(5) . . ?
C26 C25 HF 119.0 . . ?
C27 C26 HG 120.2 . . ?
C25 C26 C27 119.6(4) . . ?
C25 C26 HG 120.2 . . ?
C24 C30 HH 109.5 . . ?
C24 C30 HI 109.5 . . ?
C24 C30 HJ 109.5 . . ?
HH C30 HI 109.5 . . ?
HH C30 HJ 109.5 . . ?
HI C30 HJ 109.5 . . ?
C28 C29 HK 109.5 . . ?
C28 C29 HL 109.5 . . ?
C28 C29 HM 109.5 . . ?
HK C29 HL 109.5 . . ?
HK C29 HM 109.5 . . ?
HL C29 HM 109.5 . . ?
C2 O1 H1 109.6 . . ?
C3 C8 C9 123.7(3) . . ?
C7 C8 C3 118.9(3) . . ?
C7 C8 C9 117.4(4) . . ?
C8 C3 C4 119.5(3) . . ?
C8 C3 C2 123.2(3) . . ?
C4 C3 C2 117.3(3) . . ?
C3 C4 C10 122.7(3) . . ?
C5 C4 C3 119.5(3) . . ?
C5 C4 C10 117.9(3) . . ?
H1A C1 H1B 109.5 . . ?
H1A C1 H1C 109.5 . . ?
H1B C1 H1C 109.5 . . ?
C2 C1 H1A 109.5 . . ?
C2 C1 H1B 109.5 . . ?
C2 C1 H1C 109.5 . . ?
C8 C7 H7 119.3 . . ?
C6 C7 C8 121.4(4) . . ?
C6 C7 H7 119.3 . . ?
O1 C2 C3 112.7(3) . . ?
O1 C2 C1 108.0(3) . . ?
O1 C2 H2 107.8 . . ?
C3 C2 H2 107.8 . . ?
C1 C2 C3 112.5(3) . . ?
C1 C2 H2 107.8 . . ?
C4 C10 H10A 109.5 . . ?
C4 C10 H10B 109.5 . . ?
C4 C10 H10C 109.5 . . ?
H10A C10 H10B 109.5 . . ?
H10A C10 H10C 109.5 . . ?
H10B C10 H10C 109.5 . . ?
C7 C6 H6 120.2 . . ?
C5 C6 C7 119.6(3) . . ?
C5 C6 H6 120.2 . . ?
C4 C5 H5 119.4 . . ?
C6 C5 C4 121.2(4) . . ?
C6 C5 H5 119.4 . . ?
C8 C9 H9A 109.5 . . ?
C8 C9 H9B 109.5 . . ?
C8 C9 H9C 109.5 . . ?
H9A C9 H9B 109.5 . . ?
H9A C9 H9C 109.5 . . ?
H9B C9 H9C 109.5 . . ?
C12 O3 HN 109.7 . . ?
C14 C13 C12 123.4(3) . . ?
C18 C13 C14 119.0(3) . . ?
C18 C13 C12 117.5(3) . . ?
C13 C14 C19 123.1(4) . . ?
C15 C14 C13 119.0(4) . . ?
C15 C14 C19 117.9(4) . . ?
C13 C18 C20 123.0(4) . . ?
C17 C18 C13 119.4(4) . . ?
C17 C18 C20 117.6(4) . . ?
HO C11 HP 109.5 . . ?
HO C11 HQ 109.5 . . ?
HP C11 HQ 109.5 . . ?
C12 C11 HO 109.5 . . ?
C12 C11 HP 109.5 . . ?
C12 C11 HQ 109.5 . . ?
O3 C12 C13 114.1(3) . . ?
O3 C12 C11 108.4(3) . . ?
O3 C12 HR 107.5 . . ?
C13 C12 C11 111.7(3) . . ?
C13 C12 HR 107.5 . . ?
C11 C12 HR 107.5 . . ?
C18 C17 HS 119.4 . . ?
C16 C17 C18 121.1(4) . . ?
C16 C17 HS 119.4 . . ?
C18 C20 HT 109.5 . . ?
C18 C20 HU 109.5 . . ?
C18 C20 HV 109.5 . . ?
HT C20 HU 109.5 . . ?
HT C20 HV 109.5 . . ?
HU C20 HV 109.5 . . ?
C17 C16 HW 120.3 . . ?
C15 C16 C17 119.3(3) . . ?
C15 C16 HW 120.3 . . ?
C14 C15 HX 118.9 . . ?
C16 C15 C14 122.1(4) . . ?
C16 C15 HX 118.9 . . ?
C14 C19 HY 109.5 . . ?
C14 C19 HZ 109.5 . . ?
C14 C19 H0AA 109.5 . . ?
HY C19 HZ 109.5 . . ?
HY C19 H0AA 109.5 . . ?
HZ C19 H0AA 109.5 . . ?

loop_
_geom_bond_atom_site_label_1
_geom_bond_atom_site_label_2
_geom_bond_distance
_geom_bond_site_symmetry_2
_geom_bond_publ_flag
O4 H4 0.8401 . ?
O4 C32 1.425(4) . ?
C36 H36 0.9500 . ?
C36 C37 1.367(7) . ?
C36 C35 1.370(6) . ?
C37 H37 0.9500 . ?
C37 C38 1.394(5) . ?
C38 C33 1.408(5) . ?
C38 C39 1.501(6) . ?
C33 C34 1.402(5) . ?
C33 C32 1.521(4) . ?
C34 C35 1.397(5) . ?
C34 C40 1.513(6) . ?
C35 H35 0.9500 . ?
C39 H39A 0.9800 . ?
C39 H39B 0.9800 . ?
C39 H39C 0.9800 . ?
C40 H40A 0.9800 . ?
C40 H40B 0.9800 . ?
C40 H40C 0.9800 . ?
C32 H32 1.0000 . ?
C32 C31 1.526(4) . ?
C31 H31A 0.9800 . ?
C31 H31B 0.9800 . ?
C31 H31C 0.9800 . ?
O2 H 0.8401 . ?
O2 C22 1.424(4) . ?
C23 C24 1.399(5) . ?
C23 C22 1.517(4) . ?
C23 C28 1.407(5) . ?
C24 C25 1.385(5) . ?
C24 C30 1.518(6) . ?
C21 HA 0.9800 . ?
C21 HB 0.9800 . ?
C21 HC 0.9800 . ?
C21 C22 1.525(5) . ?
C22 HD 1.0000 . ?
C28 C27 1.416(6) . ?
C28 C29 1.487(7) . ?
C27 HE 0.9500 . ?
C27 C26 1.371(8) . ?
C25 HF 0.9500 . ?
C25 C26 1.348(7) . ?
C26 HG 0.9500 . ?
C30 HH 0.9800 . ?
C30 HI 0.9800 . ?
C30 HJ 0.9800 . ?
C29 HK 0.9800 . ?
C29 HL 0.9800 . ?
C29 HM 0.9800 . ?
O1 H1 0.8401 . ?
O1 C2 1.427(4) . ?
C8 C3 1.404(5) . ?
C8 C7 1.394(5) . ?
C8 C9 1.513(6) . ?
C3 C4 1.408(5) . ?
C3 C2 1.530(4) . ?
C4 C10 1.510(6) . ?
C4 C5 1.390(5) . ?
C1 H1A 0.9800 . ?
C1 H1B 0.9800 . ?
C1 H1C 0.9800 . ?
C1 C2 1.517(4) . ?
C7 H7 0.9500 . ?
C7 C6 1.379(6) . ?
C2 H2 1.0000 . ?
C10 H10A 0.9800 . ?
C10 H10B 0.9800 . ?
C10 H10C 0.9800 . ?
C6 H6 0.9500 . ?
C6 C5 1.369(6) . ?
C5 H5 0.9500 . ?
C9 H9A 0.9800 . ?
C9 H9B 0.9800 . ?
C9 H9C 0.9800 . ?
O3 HN 0.8400 . ?
O3 C12 1.419(4) . ?
C13 C14 1.401(5) . ?
C13 C18 1.400(5) . ?
C13 C12 1.519(4) . ?
C14 C15 1.390(5) . ?
C14 C19 1.502(6) . ?
C18 C17 1.395(5) . ?
C18 C20 1.508(7) . ?
C11 HO 0.9800 . ?
C11 HP 0.9800 . ?
C11 HQ 0.9800 . ?
C11 C12 1.524(5) . ?
C12 HR 1.0000 . ?
C17 HS 0.9500 . ?
C17 C16 1.370(7) . ?
C20 HT 0.9800 . ?
C20 HU 0.9800 . ?
C20 HV 0.9800 . ?
C16 HW 0.9500 . ?
C16 C15 1.356(7) . ?
C15 HX 0.9500 . ?
C19 HY 0.9800 . ?
C19 HZ 0.9800 . ?
C19 H0AA 0.9800 . ?

loop_
_geom_torsion_atom_site_label_1
_geom_torsion_atom_site_label_2
_geom_torsion_atom_site_label_3
_geom_torsion_atom_site_label_4
_geom_torsion
_geom_torsion_site_symmetry_1
_geom_torsion_site_symmetry_2
_geom_torsion_site_symmetry_3
_geom_torsion_site_symmetry_4
_geom_torsion_publ_flag
C36 C37 C38 C33 -0.5(5) . . . . ?
C36 C37 C38 C39 179.6(4) . . . . ?
C37 C36 C35 C34 -0.2(5) . . . . ?
C37 C38 C33 C34 0.3(5) . . . . ?
C37 C38 C33 C32 178.1(3) . . . . ?
C38 C33 C34 C35 0.0(4) . . . . ?
C38 C33 C34 C40 -179.1(3) . . . . ?
C38 C33 C32 O4 139.4(3) . . . . ?
C38 C33 C32 C31 -98.3(4) . . . . ?
C33 C34 C35 C36 0.0(5) . . . . ?
C34 C33 C32 O4 -42.8(4) . . . . ?
C34 C33 C32 C31 79.5(4) . . . . ?
C35 C36 C37 C38 0.4(6) . . . . ?
C39 C38 C33 C34 -179.9(3) . . . . ?
C39 C38 C33 C32 -2.0(5) . . . . ?
C40 C34 C35 C36 179.2(3) . . . . ?
C32 C33 C34 C35 -177.8(3) . . . . ?
C32 C33 C34 C40 3.1(5) . . . . ?
C23 C24 C25 C26 1.7(6) . . . . ?
C23 C28 C27 C26 1.1(5) . . . . ?
C24 C23 C22 O2 -50.2(4) . . . . ?
C24 C23 C22 C21 73.8(4) . . . . ?
C24 C23 C28 C27 -1.0(5) . . . . ?
C24 C23 C28 C29 178.4(4) . . . . ?
C24 C25 C26 C27 -1.6(6) . . . . ?
C22 C23 C24 C25 -179.0(3) . . . . ?
C22 C23 C24 C30 -0.6(5) . . . . ?
C22 C23 C28 C27 177.7(3) . . . . ?
C22 C23 C28 C29 -2.8(5) . . . . ?
C28 C23 C24 C25 -0.4(5) . . . . ?
C28 C23 C24 C30 178.1(4) . . . . ?
C28 C23 C22 O2 131.1(3) . . . . ?
C28 C23 C22 C21 -104.9(4) . . . . ?
C28 C27 C26 C25 0.1(6) . . . . ?
C30 C24 C25 C26 -176.9(4) . . . . ?
C29 C28 C27 C26 -178.3(4) . . . . ?
C8 C3 C4 C10 -178.8(3) . . . . ?
C8 C3 C4 C5 0.7(4) . . . . ?
C8 C3 C2 O1 -45.4(4) . . . . ?
C8 C3 C2 C1 77.0(4) . . . . ?
C8 C7 C6 C5 0.0(5) . . . . ?
C3 C8 C7 C6 0.7(5) . . . . ?
C3 C4 C5 C6 0.0(5) . . . . ?
C4 C3 C2 O1 137.3(3) . . . . ?
C4 C3 C2 C1 -100.3(4) . . . . ?
C7 C8 C3 C4 -1.1(5) . . . . ?
C7 C8 C3 C2 -178.2(3) . . . . ?
C7 C6 C5 C4 -0.3(5) . . . . ?
C2 C3 C4 C10 -1.5(5) . . . . ?
C2 C3 C4 C5 178.1(3) . . . . ?
C10 C4 C5 C6 179.6(3) . . . . ?
C9 C8 C3 C4 -179.6(3) . . . . ?
C9 C8 C3 C2 3.2(5) . . . . ?
C9 C8 C7 C6 179.4(4) . . . . ?
C13 C14 C15 C16 1.6(6) . . . . ?
C13 C18 C17 C16 1.2(5) . . . . ?
C14 C13 C18 C17 -0.7(5) . . . . ?
C14 C13 C18 C20 -179.0(4) . . . . ?
C14 C13 C12 O3 -44.5(5) . . . . ?
C14 C13 C12 C11 78.8(4) . . . . ?
C18 C13 C14 C15 -0.6(5) . . . . ?
C18 C13 C14 C19 -179.9(4) . . . . ?
C18 C13 C12 O3 138.3(3) . . . . ?
C18 C13 C12 C11 -98.4(4) . . . . ?
C18 C17 C16 C15 -0.3(6) . . . . ?
C12 C13 C14 C15 -177.8(3) . . . . ?
C12 C13 C14 C19 3.0(6) . . . . ?
C12 C13 C18 C17 176.6(3) . . . . ?
C12 C13 C18 C20 -1.7(5) . . . . ?
C17 C16 C15 C14 -1.1(6) . . . . ?
C20 C18 C17 C16 179.6(4) . . . . ?
C19 C14 C15 C16 -179.1(4) . . . . ?

loop_
_twin_individual_id
_twin_individual_mass_fraction_refined
1 1.0(4)
2 -0.0(4)
